data_7219066
loop_
_publ_author_name
'Han, Lu-Lu'
'Wang, Su-Na'
'Jagli\<ci\'c, Zvonko'
'Zeng, Su-Yuan'
'Zheng, Jun'
'Li, Zhong-Hui'
'Chen, Jiang-Shan'
'Sun, Di'

_publ_section_title
;
 Synthesis, structural versatility and magnetic properties of a series of
 copper(ii) coordination polymers based on bipyrazole and various
 dicarboxylate ligands
;
_journal_issue 6
_journal_name_full CrystEngComm
_journal_page_first 1405
_journal_paper_doi 10.1039/C4CE02248C
_journal_volume 17
_journal_year 2015
_chemical_formula_moiety 'C24 H35 Cu N6 O4, 0.5(H2 O)'
_chemical_formula_sum 'C24 H36 Cu N6 O4.5'
_chemical_formula_weight 544.13
_chemical_name_systematic
;
 ? 
;
_space_group_crystal_system orthorhombic
_space_group_IT_number 60
_space_group_name_Hall '-P 2n 2ab'
_space_group_name_H-M_alt 'P b c n'
_symmetry_space_group_name_Hall '-P 2n 2ab'
_symmetry_space_group_name_H-M 'P b c n'
_atom_sites_solution_hydrogens geom
_atom_sites_solution_primary direct
_atom_sites_solution_secondary difmap
_audit_creation_date 2014-01-15
_audit_creation_method
;
  Olex2 1.2-ac2
  (compiled 2012.03.06 svn.r2239, GUI svn.r4109)
;
_audit_update_record
;
2014-11-04 deposited with the CCDC.
2014-12-15 downloaded from the CCDC.
;
_cell_angle_alpha 90.00
_cell_angle_beta 90.00
_cell_angle_gamma 90.00
_cell_formula_units_Z 8
_cell_length_a 19.944(4)
_cell_length_b 14.835(3)
_cell_length_c 18.434(4)
_cell_measurement_reflns_used 2728
_cell_measurement_temperature 298(2)
_cell_measurement_theta_max 21.83
_cell_measurement_theta_min 2.70
_cell_volume 5454(2)
_computing_data_reduction 'SAINT v7.23A (Bruker, 2003)'
_computing_molecular_graphics
;
O. V. Dolomanov, L. J. Bourhis, R. J. Gildea, J. A. K. Howard and H. Puschmann,
OLEX2: a complete structure solution, refinement and analysis program.
J. Appl. Cryst. (2009). 42, 339-341.
;
_computing_publication_material
;
O. V. Dolomanov, L. J. Bourhis, R. J. Gildea, J. A. K. Howard and H. Puschmann,
OLEX2: a complete structure solution, refinement and analysis program.
J. Appl. Cryst. (2009). 42, 339-341.
;
_computing_structure_refinement 'XL (Sheldrick, 2008)'
_computing_structure_solution 'SHELXS-97 (Sheldrick, 1990)'
_diffrn_ambient_temperature 298(2)
_diffrn_measured_fraction_theta_full 1.000
_diffrn_measured_fraction_theta_max 1.000
_diffrn_measurement_device_type 'CCD area detector'
_diffrn_measurement_method 'phi and omega scans'
_diffrn_radiation_monochromator graphite
_diffrn_radiation_type MoK\a
_diffrn_radiation_wavelength 0.71073
_diffrn_reflns_av_R_equivalents 0.0956
_diffrn_reflns_av_unetI/netI 0.0616
_diffrn_reflns_limit_h_max 23
_diffrn_reflns_limit_h_min -23
_diffrn_reflns_limit_k_max 17
_diffrn_reflns_limit_k_min -17
_diffrn_reflns_limit_l_max 13
_diffrn_reflns_limit_l_min -21
_diffrn_reflns_number 25712
_diffrn_reflns_theta_full 25.00
_diffrn_reflns_theta_max 25.00
_diffrn_reflns_theta_min 1.71
_diffrn_source 'fine-focus sealed tube'
_diffrn_source_current 30.0
_diffrn_source_power 1.5
_diffrn_source_voltage 50.0
_exptl_absorpt_coefficient_mu 0.842
_exptl_absorpt_correction_T_max 0.9591
_exptl_absorpt_correction_T_min 0.9357
_exptl_absorpt_correction_type multi-scan
_exptl_absorpt_process_details sadabs
_exptl_crystal_density_diffrn 1.325
_exptl_crystal_density_method 'not measured'
_exptl_crystal_F_000 2296
_exptl_crystal_size_max 0.08
_exptl_crystal_size_mid 0.06
_exptl_crystal_size_min 0.05
_refine_diff_density_max 0.603
_refine_diff_density_min -0.538
_refine_diff_density_rms 0.081
_refine_ls_extinction_method none
_refine_ls_goodness_of_fit_ref 1.024
_refine_ls_hydrogen_treatment constr
_refine_ls_matrix_type full
_refine_ls_number_parameters 327
_refine_ls_number_reflns 4806
_refine_ls_number_restraints 0
_refine_ls_restrained_S_all 1.024
_refine_ls_R_factor_all 0.0880
_refine_ls_R_factor_gt 0.0495
_refine_ls_shift/su_max 0.001
_refine_ls_shift/su_mean 0.000
_refine_ls_structure_factor_coef Fsqd
_refine_ls_weighting_details 'calc w=1/[\s^2^(Fo^2^)+(0.0572P)^2^+5.7424P] where P=(Fo^2^+2Fc^2^)/3'
_refine_ls_weighting_scheme calc
_refine_ls_wR_factor_gt 0.1145
_refine_ls_wR_factor_ref 0.1388
_reflns_number_gt 3132
_reflns_number_total 4806
_reflns_threshold_expression >2sigma(I)
_cod_data_source_file c4ce02248c2.cif
_cod_data_source_block p3
_cod_depositor_comments 'Adding full bibliography for 7219064--7219070.cif.'
_cod_original_formula_sum 'C24 H36 Cu N6 O4.50'
_cod_database_code 7219066
_olex2_refinement_description
;
1. Fixed Uiso
 At 1.2 times of:
  All C(H,H) groups, All N(H) groups, All O(H,H) groups
 At 1.5 times of:
  All C(H,H,H) groups
2. Others
 Fixed Sof: H1WA(0.5) H1WB(0.5)
3.a Riding coordinates:
 O1W(H1WA,H1WB)
3.b Secondary CH2 refined with riding coordinates:
 C17(H17A,H17B), C18(H18A,H18B), C19(H19A,H19B), C20(H20A,H20B), C21(H21A,
 H21B), C22(H22A,H22B), C23(H23A,H23B)
3.c Aromatic/amide H refined with riding coordinates:
 N2(H2), N4(H4), N6(H6)
3.d Idealised Me refined as rotating group:
 C1(H1A,H1B,H1C), C5(H5A,H5B,H5C), C6(H6A,H6B,H6C), C10(H10A,H10B,H10C),
 C11(H11A,H11B,H11C), C15(H15A,H15B,H15C)
;

loop_
_space_group_symop_id
_space_group_symop_operation_xyz
1 'x, y, z'
2 '-x+1/2, -y+1/2, z+1/2'
3 '-x, y, -z+1/2'
4 'x+1/2, -y+1/2, -z'
5 '-x, -y, -z'
6 'x-1/2, y-1/2, -z-1/2'
7 'x, -y, z-1/2'
8 '-x-1/2, y-1/2, z'

loop_
_atom_site_label
_atom_site_type_symbol
_atom_site_fract_x
_atom_site_fract_y
_atom_site_fract_z
_atom_site_U_iso_or_equiv
_atom_site_adp_type
_atom_site_occupancy
_atom_site_symmetry_multiplicity
_atom_site_calc_flag
_atom_site_refinement_flags_posn
_atom_site_refinement_flags_adp
Cu1 Cu 0.23533(2) 0.93889(3) 0.25833(2) 0.03232(17) Uani 1 1 d . .
O1 O 0.27950(14) 0.8329(2) 0.29829(15) 0.0429(7) Uani 1 1 d . .
O2 O 0.37965(17) 0.8932(3) 0.28564(19) 0.0678(10) Uani 1 1 d . .
O3 O 0.77320(14) 0.63471(19) 0.29506(15) 0.0422(7) Uani 1 1 d . .
O4 O 0.68642(13) 0.54226(18) 0.28060(15) 0.0384(7) Uani 1 1 d . .
N1 N 0.25597(17) 1.0068(2) 0.35133(17) 0.0407(9) Uani 1 1 d . .
N2 N 0.29400(18) 1.0810(2) 0.34396(17) 0.0410(9) Uani 1 1 d . .
H2 H 0.3032 1.1056 0.3029 0.049 Uiso 1 1 calc R .
N3 N 0.27498(16) 1.0805(2) 0.65611(17) 0.0357(8) Uani 1 1 d . .
N4 N 0.34054(16) 1.0639(2) 0.64763(17) 0.0356(8) Uani 1 1 d . .
H4 H 0.3687 1.0612 0.6829 0.043 Uiso 1 1 calc R .
N5 N 0.14363(16) 0.8616(2) 0.26370(17) 0.0322(8) Uani 1 1 d . .
N6 N 0.14099(15) 0.7813(2) 0.22986(17) 0.0314(8) Uani 1 1 d . .
H6 H 0.1758 0.7515 0.2163 0.038 Uiso 1 1 calc R .
C1 C 0.2184(3) 0.9103(4) 0.4517(3) 0.0634(15) Uani 1 1 d . .
H1A H 0.2408 0.8890 0.4945 0.095 Uiso 1 1 calc GR .
H1B H 0.2177 0.8632 0.4159 0.095 Uiso 1 1 calc GR .
H1C H 0.1733 0.9271 0.4637 0.095 Uiso 1 1 calc GR .
C2 C 0.2546(2) 0.9896(3) 0.4223(2) 0.0412(11) Uani 1 1 d . .
C3 C 0.2906(2) 1.0556(3) 0.4599(2) 0.0379(10) Uani 1 1 d . .
C4 C 0.3158(2) 1.1122(3) 0.4077(2) 0.0403(10) Uani 1 1 d . .
C5 C 0.3584(3) 1.1929(3) 0.4126(3) 0.0620(15) Uani 1 1 d . .
H5A H 0.4038 1.1771 0.4009 0.093 Uiso 1 1 calc GR .
H5B H 0.3566 1.2165 0.4611 0.093 Uiso 1 1 calc GR .
H5C H 0.3426 1.2376 0.3792 0.093 Uiso 1 1 calc GR .
C6 C 0.1773(2) 1.0978(4) 0.5774(3) 0.0574(13) Uani 1 1 d . .
H6A H 0.1509 1.0601 0.6086 0.086 Uiso 1 1 calc GR .
H6B H 0.1663 1.0851 0.5277 0.086 Uiso 1 1 calc GR .
H6C H 0.1680 1.1600 0.5877 0.086 Uiso 1 1 calc GR .
C7 C 0.2492(2) 1.0795(3) 0.5898(2) 0.0369(10) Uani 1 1 d . .
C8 C 0.2991(2) 1.0622(3) 0.5385(2) 0.0361(10) Uani 1 1 d . .
C9 C 0.3571(2) 1.0520(3) 0.5776(2) 0.0359(10) Uani 1 1 d . .
C10 C 0.4266(2) 1.0309(3) 0.5546(2) 0.0531(13) Uani 1 1 d . .
H10A H 0.4449 1.0814 0.5287 0.080 Uiso 1 1 calc GR .
H10B H 0.4262 0.9790 0.5235 0.080 Uiso 1 1 calc GR .
H10C H 0.4536 1.0187 0.5965 0.080 Uiso 1 1 calc GR .
C11 C 0.0632(2) 0.9674(3) 0.3172(3) 0.0525(13) Uani 1 1 d . .
H11A H 0.0957 0.9767 0.3548 0.079 Uiso 1 1 calc GR .
H11B H 0.0194 0.9613 0.3383 0.079 Uiso 1 1 calc GR .
H11C H 0.0636 1.0179 0.2846 0.079 Uiso 1 1 calc GR .
C12 C 0.0802(2) 0.8833(3) 0.2761(2) 0.0325(9) Uani 1 1 d . .
C13 C 0.03684(19) 0.8173(2) 0.2492(2) 0.0318(9) Uani 1 1 d . .
C14 C 0.07802(19) 0.7531(3) 0.2197(2) 0.0325(9) Uani 1 1 d . .
C15 C 0.0636(2) 0.6673(3) 0.1805(3) 0.0537(13) Uani 1 1 d . .
H15A H 0.0999 0.6539 0.1481 0.081 Uiso 1 1 calc GR .
H15B H 0.0228 0.6737 0.1533 0.081 Uiso 1 1 calc GR .
H15C H 0.0587 0.6192 0.2150 0.081 Uiso 1 1 calc GR .
C16 C 0.3413(3) 0.8352(4) 0.3105(2) 0.0515(12) Uani 1 1 d . .
C17 C 0.3699(3) 0.7637(4) 0.3596(3) 0.0745(17) Uani 1 1 d . .
H17A H 0.3948 0.7203 0.3309 0.089 Uiso 1 1 calc R .
H17B H 0.3337 0.7320 0.3837 0.089 Uiso 1 1 calc R .
C18 C 0.4162(3) 0.8056(4) 0.4162(3) 0.0729(16) Uani 1 1 d . .
H18A H 0.4515 0.8380 0.3913 0.088 Uiso 1 1 calc R .
H18B H 0.3907 0.8491 0.4441 0.088 Uiso 1 1 calc R .
C19 C 0.4477(3) 0.7395(4) 0.4677(3) 0.0866(19) Uani 1 1 d . .
H19A H 0.4724 0.7730 0.5041 0.104 Uiso 1 1 calc R .
H19B H 0.4122 0.7069 0.4924 0.104 Uiso 1 1 calc R .
C20 C 0.4939(3) 0.6729(4) 0.4336(4) 0.0826(19) Uani 1 1 d . .
H20A H 0.4698 0.6415 0.3956 0.099 Uiso 1 1 calc R .
H20B H 0.5064 0.6287 0.4699 0.099 Uiso 1 1 calc R .
C21 C 0.5570(3) 0.7123(4) 0.4016(3) 0.0694(16) Uani 1 1 d . .
H21A H 0.5448 0.7569 0.3655 0.083 Uiso 1 1 calc R .
H21B H 0.5817 0.7431 0.4397 0.083 Uiso 1 1 calc R .
C22 C 0.6020(2) 0.6438(3) 0.3671(3) 0.0592(14) Uani 1 1 d . .
H22A H 0.6081 0.5942 0.4009 0.071 Uiso 1 1 calc R .
H22B H 0.5798 0.6199 0.3245 0.071 Uiso 1 1 calc R .
C23 C 0.6692(2) 0.6776(3) 0.3454(2) 0.0475(12) Uani 1 1 d . .
H23A H 0.6929 0.6958 0.3889 0.057 Uiso 1 1 calc R .
H23B H 0.6628 0.7312 0.3161 0.057 Uiso 1 1 calc R .
C24 C 0.7132(2) 0.6138(3) 0.3040(2) 0.0368(10) Uani 1 1 d . .
O1W O 0.5000 0.9644(5) 0.2500 0.161(4) Uani 1 2 d S T
H1WA H 0.4619 0.9393 0.2541 0.193 Uiso 0.50 1 d R .
H1WB H 0.5255 0.9316 0.2242 0.193 Uiso 0.50 1 d R .

loop_
_atom_site_aniso_label
_atom_site_aniso_U_11
_atom_site_aniso_U_22
_atom_site_aniso_U_33
_atom_site_aniso_U_23
_atom_site_aniso_U_13
_atom_site_aniso_U_12
Cu1 0.0324(3) 0.0396(3) 0.0250(3) -0.0013(2) -0.0018(2) -0.0044(2)
O1 0.0390(18) 0.0515(18) 0.0382(17) 0.0015(14) -0.0096(14) 0.0026(14)
O2 0.043(2) 0.105(3) 0.055(2) 0.019(2) -0.0150(17) -0.008(2)
O3 0.0429(19) 0.0464(18) 0.0373(17) -0.0064(14) 0.0041(14) -0.0127(14)
O4 0.0367(16) 0.0389(17) 0.0396(17) -0.0027(13) 0.0024(13) -0.0075(13)
N1 0.050(2) 0.044(2) 0.0279(19) -0.0033(16) 0.0013(16) -0.0106(18)
N2 0.058(2) 0.043(2) 0.0221(18) 0.0002(15) 0.0007(16) -0.0116(18)
N3 0.037(2) 0.046(2) 0.0233(18) 0.0007(15) -0.0004(14) 0.0013(16)
N4 0.034(2) 0.049(2) 0.0238(17) 0.0023(16) -0.0020(14) 0.0000(16)
N5 0.0299(19) 0.0327(19) 0.0339(19) 0.0007(15) 0.0019(15) -0.0031(14)
N6 0.0259(18) 0.0312(18) 0.0371(19) -0.0008(15) 0.0051(14) 0.0035(14)
C1 0.083(4) 0.072(3) 0.035(3) -0.002(2) 0.011(2) -0.033(3)
C2 0.052(3) 0.047(3) 0.024(2) -0.0011(19) 0.0011(19) -0.010(2)
C3 0.050(3) 0.042(2) 0.023(2) -0.0057(19) 0.0005(18) 0.000(2)
C4 0.056(3) 0.040(2) 0.025(2) -0.0016(19) -0.0024(19) -0.004(2)
C5 0.094(4) 0.051(3) 0.042(3) 0.004(2) -0.009(3) -0.022(3)
C6 0.058(3) 0.076(4) 0.038(3) -0.001(2) -0.008(2) 0.013(3)
C7 0.045(3) 0.042(3) 0.024(2) 0.0012(18) -0.0040(18) -0.0005(19)
C8 0.049(3) 0.038(2) 0.021(2) -0.0009(18) -0.0002(18) -0.003(2)
C9 0.041(2) 0.038(2) 0.029(2) 0.0009(18) 0.0049(18) -0.0036(19)
C10 0.044(3) 0.071(3) 0.045(3) -0.005(2) 0.009(2) -0.002(2)
C11 0.047(3) 0.046(3) 0.065(3) -0.018(2) 0.007(2) -0.002(2)
C12 0.031(2) 0.030(2) 0.036(2) 0.0015(18) 0.0028(18) 0.0013(18)
C13 0.026(2) 0.030(2) 0.039(2) 0.0034(18) 0.0018(18) 0.0000(17)
C14 0.033(2) 0.029(2) 0.035(2) 0.0008(17) 0.0011(18) -0.0007(18)
C15 0.047(3) 0.042(3) 0.073(4) -0.016(2) -0.001(2) 0.002(2)
C16 0.046(3) 0.071(4) 0.037(3) 0.002(2) -0.006(2) 0.007(3)
C17 0.068(4) 0.080(4) 0.076(4) 0.010(3) -0.020(3) 0.012(3)
C18 0.069(4) 0.094(4) 0.056(4) 0.008(3) -0.010(3) 0.012(3)
C19 0.072(4) 0.116(5) 0.072(4) 0.023(4) 0.007(3) 0.013(4)
C20 0.075(4) 0.069(4) 0.104(5) 0.022(3) 0.032(4) 0.021(3)
C21 0.061(4) 0.080(4) 0.067(4) -0.011(3) 0.018(3) 0.008(3)
C22 0.046(3) 0.060(3) 0.071(4) -0.010(3) 0.010(3) 0.002(2)
C23 0.053(3) 0.044(3) 0.045(3) -0.001(2) 0.006(2) -0.002(2)
C24 0.048(3) 0.038(2) 0.024(2) 0.0056(19) -0.0024(19) -0.005(2)
O1W 0.097(5) 0.086(5) 0.300(13) 0.000 0.079(6) 0.000

loop_
_atom_type_symbol
_atom_type_description
_atom_type_scat_dispersion_real
_atom_type_scat_dispersion_imag
_atom_type_scat_source
C C 0.0033 0.0016 'International Tables Vol C Tables 4.2.6.8 and 6.1.1.4'
H H 0.0000 0.0000 'International Tables Vol C Tables 4.2.6.8 and 6.1.1.4'
Cu Cu 0.3201 1.2651 'International Tables Vol C Tables 4.2.6.8 and 6.1.1.4'
N N 0.0061 0.0033 'International Tables Vol C Tables 4.2.6.8 and 6.1.1.4'
O O 0.0106 0.0060 'International Tables Vol C Tables 4.2.6.8 and 6.1.1.4'

loop_
_geom_angle_atom_site_label_1
_geom_angle_atom_site_label_2
_geom_angle_atom_site_label_3
_geom_angle
_geom_angle_site_symmetry_1
_geom_angle_site_symmetry_3
O1 Cu1 O4 176.95(12) . 6_566
O1 Cu1 N1 89.39(13) . .
O1 Cu1 N3 93.40(13) . 7_575
O1 Cu1 N5 86.38(12) . .
O4 Cu1 N1 91.27(13) 6_566 .
O4 Cu1 N3 88.02(12) 6_566 7_575
O4 Cu1 N5 90.62(12) 6_566 .
N1 Cu1 N3 139.69(14) . 7_575
N1 Cu1 N5 113.34(13) . .
N3 Cu1 N5 106.97(13) 7_575 .
C16 O1 Cu1 119.4(3) . .
C24 O4 Cu1 125.0(3) . 6_656
N2 N1 Cu1 115.8(2) . .
C2 N1 Cu1 136.8(3) . .
C2 N1 N2 105.5(3) . .
N1 N2 H2 123.9 . .
C4 N2 N1 112.2(3) . .
C4 N2 H2 123.9 . .
N4 N3 Cu1 117.0(2) . 7_576
C7 N3 Cu1 133.8(3) . 7_576
C7 N3 N4 105.6(3) . .
N3 N4 H4 124.0 . .
N3 N4 C9 112.1(3) . .
C9 N4 H4 124.0 . .
N6 N5 Cu1 118.8(2) . .
C12 N5 Cu1 133.4(3) . .
C12 N5 N6 104.9(3) . .
N5 N6 H6 123.9 . .
C14 N6 N5 112.2(3) . .
C14 N6 H6 123.9 . .
H1A C1 H1B 109.5 . .
H1A C1 H1C 109.5 . .
H1B C1 H1C 109.5 . .
C2 C1 H1A 109.5 . .
C2 C1 H1B 109.5 . .
C2 C1 H1C 109.5 . .
N1 C2 C1 121.3(4) . .
N1 C2 C3 110.0(4) . .
C3 C2 C1 128.7(4) . .
C2 C3 C8 126.7(4) . .
C4 C3 C2 105.6(4) . .
C4 C3 C8 127.7(4) . .
N2 C4 C3 106.6(4) . .
N2 C4 C5 121.6(4) . .
C3 C4 C5 131.8(4) . .
C4 C5 H5A 109.5 . .
C4 C5 H5B 109.5 . .
C4 C5 H5C 109.5 . .
H5A C5 H5B 109.5 . .
H5A C5 H5C 109.5 . .
H5B C5 H5C 109.5 . .
H6A C6 H6B 109.5 . .
H6A C6 H6C 109.5 . .
H6B C6 H6C 109.5 . .
C7 C6 H6A 109.5 . .
C7 C6 H6B 109.5 . .
C7 C6 H6C 109.5 . .
N3 C7 C6 121.2(4) . .
N3 C7 C8 110.5(4) . .
C8 C7 C6 128.3(4) . .
C7 C8 C3 126.9(4) . .
C9 C8 C3 127.7(4) . .
C9 C8 C7 105.3(4) . .
N4 C9 C8 106.5(4) . .
N4 C9 C10 122.2(4) . .
C8 C9 C10 131.3(4) . .
C9 C10 H10A 109.5 . .
C9 C10 H10B 109.5 . .
C9 C10 H10C 109.5 . .
H10A C10 H10B 109.5 . .
H10A C10 H10C 109.5 . .
H10B C10 H10C 109.5 . .
H11A C11 H11B 109.5 . .
H11A C11 H11C 109.5 . .
H11B C11 H11C 109.5 . .
C12 C11 H11A 109.5 . .
C12 C11 H11B 109.5 . .
C12 C11 H11C 109.5 . .
N5 C12 C11 120.4(4) . .
N5 C12 C13 111.1(3) . .
C13 C12 C11 128.5(4) . .
C12 C13 C13 127.7(3) . 3
C14 C13 C12 104.9(3) . .
C14 C13 C13 127.4(3) . 3
N6 C14 C13 106.9(3) . .
N6 C14 C15 121.1(4) . .
C13 C14 C15 132.0(4) . .
C14 C15 H15A 109.5 . .
C14 C15 H15B 109.5 . .
C14 C15 H15C 109.5 . .
H15A C15 H15B 109.5 . .
H15A C15 H15C 109.5 . .
H15B C15 H15C 109.5 . .
O1 C16 C17 117.5(5) . .
O2 C16 O1 123.9(4) . .
O2 C16 C17 118.5(5) . .
C16 C17 H17A 109.5 . .
C16 C17 H17B 109.5 . .
C16 C17 C18 110.7(5) . .
H17A C17 H17B 108.1 . .
C18 C17 H17A 109.5 . .
C18 C17 H17B 109.5 . .
C17 C18 H18A 108.6 . .
C17 C18 H18B 108.6 . .
H18A C18 H18B 107.5 . .
C19 C18 C17 114.8(5) . .
C19 C18 H18A 108.6 . .
C19 C18 H18B 108.6 . .
C18 C19 H19A 108.5 . .
C18 C19 H19B 108.5 . .
H19A C19 H19B 107.5 . .
C20 C19 C18 115.2(5) . .
C20 C19 H19A 108.5 . .
C20 C19 H19B 108.5 . .
C19 C20 H20A 108.5 . .
C19 C20 H20B 108.5 . .
C19 C20 C21 115.1(5) . .
H20A C20 H20B 107.5 . .
C21 C20 H20A 108.5 . .
C21 C20 H20B 108.5 . .
C20 C21 H21A 108.8 . .
C20 C21 H21B 108.8 . .
H21A C21 H21B 107.7 . .
C22 C21 C20 113.7(5) . .
C22 C21 H21A 108.8 . .
C22 C21 H21B 108.8 . .
C21 C22 H22A 108.5 . .
C21 C22 H22B 108.5 . .
H22A C22 H22B 107.5 . .
C23 C22 C21 115.1(4) . .
C23 C22 H22A 108.5 . .
C23 C22 H22B 108.5 . .
C22 C23 H23A 108.1 . .
C22 C23 H23B 108.1 . .
C22 C23 C24 116.8(4) . .
H23A C23 H23B 107.3 . .
C24 C23 H23A 108.1 . .
C24 C23 H23B 108.1 . .
O3 C24 O4 124.6(4) . .
O3 C24 C23 118.2(4) . .
O4 C24 C23 117.2(4) . .
H1WA O1W H1WB 109.5 . .

loop_
_geom_bond_atom_site_label_1
_geom_bond_atom_site_label_2
_geom_bond_distance
_geom_bond_site_symmetry_2
Cu1 O1 1.947(3) .
Cu1 O4 1.954(3) 6_566
Cu1 N1 2.030(3) .
Cu1 N3 2.064(3) 7_575
Cu1 N5 2.161(3) .
O1 C16 1.254(5) .
O2 C16 1.239(6) .
O3 C24 1.248(5) .
O4 Cu1 1.954(3) 6_656
O4 C24 1.264(5) .
N1 N2 1.344(5) .
N1 C2 1.333(5) .
N2 H2 0.8600 .
N2 C4 1.335(5) .
N3 Cu1 2.064(3) 7_576
N3 N4 1.340(4) .
N3 C7 1.326(5) .
N4 H4 0.8600 .
N4 C9 1.344(5) .
N5 N6 1.345(4) .
N5 C12 1.326(5) .
N6 H6 0.8600 .
N6 C14 1.337(5) .
C1 H1A 0.9600 .
C1 H1B 0.9600 .
C1 H1C 0.9600 .
C1 C2 1.483(6) .
C2 C3 1.398(6) .
C3 C4 1.372(6) .
C3 C8 1.462(5) .
C4 C5 1.471(6) .
C5 H5A 0.9600 .
C5 H5B 0.9600 .
C5 H5C 0.9600 .
C6 H6A 0.9600 .
C6 H6B 0.9600 .
C6 H6C 0.9600 .
C6 C7 1.478(6) .
C7 C8 1.397(6) .
C8 C9 1.371(6) .
C9 C10 1.482(6) .
C10 H10A 0.9600 .
C10 H10B 0.9600 .
C10 H10C 0.9600 .
C11 H11A 0.9600 .
C11 H11B 0.9600 .
C11 H11C 0.9600 .
C11 C12 1.498(6) .
C12 C13 1.397(5) .
C13 C13 1.470(7) 3
C13 C14 1.370(5) .
C14 C15 1.491(6) .
C15 H15A 0.9600 .
C15 H15B 0.9600 .
C15 H15C 0.9600 .
C16 C17 1.506(7) .
C17 H17A 0.9700 .
C17 H17B 0.9700 .
C17 C18 1.524(7) .
C18 H18A 0.9700 .
C18 H18B 0.9700 .
C18 C19 1.502(7) .
C19 H19A 0.9700 .
C19 H19B 0.9700 .
C19 C20 1.490(8) .
C20 H20A 0.9700 .
C20 H20B 0.9700 .
C20 C21 1.509(7) .
C21 H21A 0.9700 .
C21 H21B 0.9700 .
C21 C22 1.498(7) .
C22 H22A 0.9700 .
C22 H22B 0.9700 .
C22 C23 1.485(6) .
C23 H23A 0.9700 .
C23 H23B 0.9700 .
C23 C24 1.499(6) .
O1W H1WA 0.8499 .
O1W H1WB 0.8499 .

loop_
_geom_torsion_atom_site_label_1
_geom_torsion_atom_site_label_2
_geom_torsion_atom_site_label_3
_geom_torsion_atom_site_label_4
_geom_torsion
_geom_torsion_site_symmetry_1
_geom_torsion_site_symmetry_4
Cu1 O1 C16 O2 -15.5(6) . .
Cu1 O1 C16 C17 163.4(4) . .
Cu1 O4 C24 O3 12.1(6) 6_656 .
Cu1 O4 C24 C23 -167.9(3) 6_656 .
Cu1 N1 N2 C4 -168.2(3) . .
Cu1 N1 C2 C1 -15.4(7) . .
Cu1 N1 C2 C3 164.9(3) . .
Cu1 N3 N4 C9 161.3(3) 7_576 .
Cu1 N3 C7 C6 24.5(6) 7_576 .
Cu1 N3 C7 C8 -157.2(3) 7_576 .
Cu1 N5 N6 C14 -162.2(2) . .
Cu1 N5 C12 C11 -23.6(6) . .
Cu1 N5 C12 C13 158.8(3) . .
O1 Cu1 N1 N2 119.9(3) . .
O1 Cu1 N1 C2 -41.9(5) . .
O1 Cu1 N5 N6 -55.8(3) . .
O1 Cu1 N5 C12 146.7(4) . .
O1 C16 C17 C18 -133.0(5) . .
O2 C16 C17 C18 46.0(7) . .
O4 Cu1 O1 C16 -168(2) 6_566 .
O4 Cu1 N1 N2 -63.0(3) 6_566 .
O4 Cu1 N1 C2 135.1(5) 6_566 .
O4 Cu1 N5 N6 124.8(3) 6_566 .
O4 Cu1 N5 C12 -32.8(4) 6_566 .
N1 Cu1 O1 C16 -65.6(3) . .
N1 Cu1 N5 N6 -143.6(3) . .
N1 Cu1 N5 C12 58.9(4) . .
N1 N2 C4 C3 -0.2(5) . .
N1 N2 C4 C5 179.9(4) . .
N1 C2 C3 C4 -2.0(5) . .
N1 C2 C3 C8 178.0(4) . .
N2 N1 C2 C1 -178.4(4) . .
N2 N1 C2 C3 1.8(5) . .
N3 Cu1 O1 C16 74.1(3) 7_575 .
N3 Cu1 N1 N2 25.4(4) 7_575 .
N3 Cu1 N1 C2 -136.5(4) 7_575 .
N3 Cu1 N5 N6 36.6(3) 7_575 .
N3 Cu1 N5 C12 -120.9(4) 7_575 .
N3 N4 C9 C8 0.5(5) . .
N3 N4 C9 C10 -178.7(4) . .
N3 C7 C8 C3 179.8(4) . .
N3 C7 C8 C9 0.4(5) . .
N4 N3 C7 C6 -178.4(4) . .
N4 N3 C7 C8 -0.1(4) . .
N5 Cu1 O1 C16 -179.1(3) . .
N5 Cu1 N1 N2 -154.3(3) . .
N5 Cu1 N1 C2 43.9(5) . .
N5 N6 C14 C13 -0.9(4) . .
N5 N6 C14 C15 177.5(4) . .
N5 C12 C13 C13 -178.6(4) . 3
N5 C12 C13 C14 0.4(4) . .
N6 N5 C12 C11 176.7(4) . .
N6 N5 C12 C13 -0.9(4) . .
C1 C2 C3 C4 178.3(5) . .
C1 C2 C3 C8 -1.8(8) . .
C2 N1 N2 C4 -1.0(5) . .
C2 C3 C4 N2 1.3(5) . .
C2 C3 C4 C5 -178.9(5) . .
C2 C3 C8 C7 -66.0(6) . .
C2 C3 C8 C9 113.3(5) . .
C3 C8 C9 N4 -180.0(4) . .
C3 C8 C9 C10 -0.9(8) . .
C4 C3 C8 C7 113.9(5) . .
C4 C3 C8 C9 -66.8(7) . .
C6 C7 C8 C3 -2.0(7) . .
C6 C7 C8 C9 178.6(4) . .
C7 N3 N4 C9 -0.2(4) . .
C7 C8 C9 N4 -0.5(4) . .
C7 C8 C9 C10 178.6(4) . .
C8 C3 C4 N2 -178.6(4) . .
C8 C3 C4 C5 1.2(8) . .
C11 C12 C13 C13 4.1(8) . 3
C11 C12 C13 C14 -176.9(4) . .
C12 N5 N6 C14 1.1(4) . .
C12 C13 C14 N6 0.3(4) . .
C12 C13 C14 C15 -177.9(4) . .
C13 C13 C14 N6 179.2(4) 3 .
C13 C13 C14 C15 1.1(8) 3 .
C16 C17 C18 C19 -179.7(5) . .
C17 C18 C19 C20 63.8(7) . .
C18 C19 C20 C21 66.2(8) . .
C19 C20 C21 C22 -179.4(5) . .
C20 C21 C22 C23 -170.9(5) . .
C21 C22 C23 C24 -174.0(5) . .
C22 C23 C24 O3 -168.8(4) . .
C22 C23 C24 O4 11.2(6) . .
